data_4334871
loop_
_publ_author_name
'Gerald C. Stephan'
'Christian N\"ather'
'Gerhard Peters'
'Felix Tuczek'

_publ_section_title
;
 Molybdenum 17- and 18-Electron Bis- and Tris(Butadiene) Complexes:
 Electronic Structures, Spectroscopic Properties, and Oxidative Ligand
 Substitution Reactions
;
_journal_name_full 'Inorganic Chemistry'
_journal_page_first 5931
_journal_page_last 5942
_journal_paper_doi 10.1021/ic400145f
_journal_volume 52
_journal_year 2013
_chemical_formula_sum 'C62 H64 B Mo P2'
_chemical_formula_weight 977.82
_chemical_name_systematic
; 
 ? 
;
_space_group_IT_number 2
_symmetry_cell_setting triclinic
_symmetry_space_group_name_Hall '-P 1'
_symmetry_space_group_name_H-M 'P -1'
_atom_sites_solution_hydrogens geom
_atom_sites_solution_primary direct
_atom_sites_solution_secondary difmap
_audit_creation_method SHELXL-97
_cell_angle_alpha 89.960(9)
_cell_angle_beta 85.088(10)
_cell_angle_gamma 71.289(8)
_cell_formula_units_Z 2
_cell_length_a 11.8561(9)
_cell_length_b 13.7579(10)
_cell_length_c 16.2812(14)
_cell_measurement_temperature 170(2)
_cell_volume 2505.1(4)
_computing_cell_refinement 'IPDS-1 program package'
_computing_data_collection 'IPDS-1 program package'
_computing_data_reduction 'IPDS-1 program package'
_computing_molecular_graphics 'XP in SHELXTL-PC'
_computing_publication_material SHELXTL-PC
_computing_structure_refinement 'SHELXL-97 (Sheldrick, 2008)'
_computing_structure_solution 'SHELXS-97 (Sheldrick, 2008)'
_diffrn_ambient_temperature 170(2)
_diffrn_measured_fraction_theta_full 0.975
_diffrn_measured_fraction_theta_max 0.975
_diffrn_measurement_device_type 'STOE IPDS-1'
_diffrn_measurement_method 'Phi scans'
_diffrn_radiation_monochromator graphite
_diffrn_radiation_source 'fine-focus sealed tube'
_diffrn_radiation_type MoK\a
_diffrn_radiation_wavelength 0.71073
_diffrn_reflns_av_R_equivalents 0.0557
_diffrn_reflns_av_sigmaI/netI 0.0557
_diffrn_reflns_limit_h_max 14
_diffrn_reflns_limit_h_min -14
_diffrn_reflns_limit_k_max 16
_diffrn_reflns_limit_k_min -16
_diffrn_reflns_limit_l_max 20
_diffrn_reflns_limit_l_min -20
_diffrn_reflns_number 24750
_diffrn_reflns_theta_full 26.02
_diffrn_reflns_theta_max 26.02
_diffrn_reflns_theta_min 2.28
_diffrn_standards_decay_% 0
_diffrn_standards_interval_time 0
_diffrn_standards_number 0
_exptl_absorpt_coefficient_mu 0.366
_exptl_absorpt_correction_type none
_exptl_crystal_colour orange
_exptl_crystal_density_diffrn 1.296
_exptl_crystal_description block
_exptl_crystal_F_000 1026
_exptl_crystal_size_max 0.3
_exptl_crystal_size_mid 0.2
_exptl_crystal_size_min 0.2
_refine_diff_density_max 2.126
_refine_diff_density_min -0.878
_refine_diff_density_rms 0.096
_refine_ls_extinction_coef 0.0066(8)
_refine_ls_extinction_expression Fc^*^=kFc[1+0.001xFc^2^\l^3^/sin(2\q)]^-1/4^
_refine_ls_extinction_method SHELXL
_refine_ls_goodness_of_fit_ref 1.054
_refine_ls_hydrogen_treatment constr
_refine_ls_matrix_type full
_refine_ls_number_parameters 600
_refine_ls_number_reflns 9632
_refine_ls_number_restraints 0
_refine_ls_restrained_S_all 1.054
_refine_ls_R_factor_all 0.0628
_refine_ls_R_factor_gt 0.0494
_refine_ls_shift/su_max 0.001
_refine_ls_shift/su_mean 0.000
_refine_ls_structure_factor_coef Fsqd
_refine_ls_weighting_details 'calc w=1/[\s^2^(Fo^2^)+(0.0709P)^2^+4.1249P] where P=(Fo^2^+2Fc^2^)/3'
_refine_ls_weighting_scheme calc
_refine_ls_wR_factor_gt 0.1321
_refine_ls_wR_factor_ref 0.1381
_reflns_number_gt 7840
_reflns_number_total 9632
_reflns_threshold_expression >2sigma(I)
_cod_data_source_file ic400145f_si_002.cif
_cod_data_source_block felix48
_cod_original_cell_volume 2505.1(3)
_cod_database_code 4334871

loop_
_symmetry_equiv_pos_as_xyz
'x, y, z'
'-x, -y, -z'

loop_
_atom_site_label
_atom_site_type_symbol
_atom_site_fract_x
_atom_site_fract_y
_atom_site_fract_z
_atom_site_U_iso_or_equiv
_atom_site_adp_type
_atom_site_occupancy
_atom_site_symmetry_multiplicity
_atom_site_calc_flag
_atom_site_refinement_flags
Mo1 Mo 0.49614(2) 0.51860(2) 0.251734(17) 0.01472(11) Uani 1 1 d .
C1 C 0.5414(3) 0.4978(3) 0.1130(2) 0.0226(8) Uani 1 1 d .
H1A H 0.5019 0.4686 0.0765 0.034 Uiso 1 1 d R
H1B H 0.6262 0.4722 0.1065 0.034 Uiso 1 1 d R
C2 C 0.4903(3) 0.6057(3) 0.1275(2) 0.0204(7) Uani 1 1 d .
C3 C 0.5456(3) 0.6530(3) 0.1823(2) 0.0234(8) Uani 1 1 d .
C4 C 0.6455(3) 0.5883(3) 0.2215(2) 0.0244(8) Uani 1 1 d .
H4A H 0.6764 0.6217 0.2608 0.037 Uiso 1 1 d R
H4B H 0.7094 0.5394 0.1895 0.037 Uiso 1 1 d R
C5 C 0.3825(4) 0.6685(3) 0.0857(2) 0.0291(9) Uani 1 1 d .
H5A H 0.4069 0.7115 0.0444 0.044 Uiso 1 1 calc R
H5B H 0.3227 0.7123 0.1269 0.044 Uiso 1 1 calc R
H5C H 0.3481 0.6225 0.0585 0.044 Uiso 1 1 calc R
C6 C 0.5104(4) 0.7672(3) 0.1942(3) 0.0342(10) Uani 1 1 d .
H6A H 0.5567 0.7945 0.1531 0.051 Uiso 1 1 calc R
H6B H 0.5264 0.7838 0.2496 0.051 Uiso 1 1 calc R
H6C H 0.4249 0.7981 0.1876 0.051 Uiso 1 1 calc R
C11 C 0.4628(3) 0.4963(3) 0.3899(2) 0.0219(8) Uani 1 1 d .
H11A H 0.5266 0.4602 0.4211 0.033 Uiso 1 1 d R
H11B H 0.4048 0.4620 0.3966 0.033 Uiso 1 1 d R
C12 C 0.4329(3) 0.6044(3) 0.3802(2) 0.0222(8) Uani 1 1 d .
C13 C 0.3442(3) 0.6519(3) 0.3266(2) 0.0237(8) Uani 1 1 d .
C14 C 0.2946(3) 0.5874(3) 0.2831(2) 0.0225(8) Uani 1 1 d .
H14A H 0.2365 0.6219 0.2470 0.034 Uiso 1 1 d R
H14B H 0.2681 0.5372 0.3114 0.034 Uiso 1 1 d R
C15 C 0.4933(4) 0.6675(3) 0.4256(3) 0.0317(9) Uani 1 1 d .
H15A H 0.5180 0.7131 0.3870 0.048 Uiso 1 1 calc R
H15B H 0.5637 0.6215 0.4492 0.048 Uiso 1 1 calc R
H15C H 0.4372 0.7086 0.4699 0.048 Uiso 1 1 calc R
C16 C 0.2952(4) 0.7669(3) 0.3205(3) 0.0361(10) Uani 1 1 d .
H16A H 0.2314 0.7948 0.3648 0.054 Uiso 1 1 calc R
H16B H 0.2630 0.7842 0.2670 0.054 Uiso 1 1 calc R
H16C H 0.3593 0.7964 0.3258 0.054 Uiso 1 1 calc R
P1 P 0.42708(7) 0.36303(7) 0.23151(5) 0.01545(19) Uani 1 1 d .
P2 P 0.68427(7) 0.36961(7) 0.27029(5) 0.0164(2) Uani 1 1 d .
C21 C 0.5562(3) 0.2444(3) 0.2215(2) 0.0203(7) Uani 1 1 d .
H21A H 0.5289 0.1849 0.2354 0.024 Uiso 1 1 calc R
H21B H 0.5920 0.2346 0.1637 0.024 Uiso 1 1 calc R
C22 C 0.6506(3) 0.2485(3) 0.2785(2) 0.0212(8) Uani 1 1 d .
H22A H 0.7247 0.1905 0.2643 0.025 Uiso 1 1 calc R
H22B H 0.6215 0.2409 0.3362 0.025 Uiso 1 1 calc R
C31 C 0.3522(3) 0.3560(3) 0.1387(2) 0.0200(7) Uani 1 1 d .
C32 C 0.2785(3) 0.4448(3) 0.1044(2) 0.0250(8) Uani 1 1 d .
H32 H 0.2627 0.5096 0.1313 0.030 Uiso 1 1 calc R
C33 C 0.2284(4) 0.4385(4) 0.0312(3) 0.0311(9) Uani 1 1 d .
H33 H 0.1790 0.4991 0.0082 0.037 Uiso 1 1 calc R
C34 C 0.2501(4) 0.3441(4) -0.0085(2) 0.0323(10) Uani 1 1 d .
H34 H 0.2176 0.3404 -0.0592 0.039 Uiso 1 1 calc R
C35 C 0.3193(4) 0.2556(4) 0.0262(3) 0.0337(10) Uani 1 1 d .
H35 H 0.3327 0.1907 -0.0001 0.040 Uiso 1 1 calc R
C36 C 0.3692(3) 0.2614(3) 0.0998(3) 0.0292(9) Uani 1 1 d .
H36 H 0.4155 0.2002 0.1237 0.035 Uiso 1 1 calc R
C41 C 0.3280(3) 0.3309(3) 0.3127(2) 0.0190(7) Uani 1 1 d .
C42 C 0.3725(3) 0.2648(3) 0.3758(3) 0.0300(9) Uani 1 1 d .
H42 H 0.4565 0.2359 0.3779 0.036 Uiso 1 1 calc R
C43 C 0.2953(4) 0.2403(4) 0.4360(3) 0.0346(10) Uani 1 1 d .
H43 H 0.3269 0.1951 0.4786 0.042 Uiso 1 1 calc R
C44 C 0.1734(3) 0.2820(3) 0.4335(3) 0.0287(9) Uani 1 1 d .
H44 H 0.1210 0.2641 0.4737 0.034 Uiso 1 1 calc R
C45 C 0.1273(3) 0.3497(3) 0.3727(2) 0.0291(9) Uani 1 1 d .
H45 H 0.0432 0.3801 0.3722 0.035 Uiso 1 1 calc R
C46 C 0.2032(3) 0.3734(3) 0.3128(2) 0.0247(8) Uani 1 1 d .
H46 H 0.1706 0.4193 0.2708 0.030 Uiso 1 1 calc R
C51 C 0.8102(3) 0.3356(3) 0.1897(2) 0.0183(7) Uani 1 1 d .
C52 C 0.7959(3) 0.3003(3) 0.1118(2) 0.0281(9) Uani 1 1 d .
H52 H 0.7194 0.2987 0.0999 0.034 Uiso 1 1 calc R
C53 C 0.8905(4) 0.2680(3) 0.0520(3) 0.0310(9) Uani 1 1 d .
H53 H 0.8790 0.2437 -0.0002 0.037 Uiso 1 1 calc R
C54 C 1.0027(3) 0.2708(4) 0.0678(3) 0.0316(9) Uani 1 1 d .
H54 H 1.0681 0.2484 0.0267 0.038 Uiso 1 1 calc R
C55 C 1.0181(4) 0.3064(4) 0.1437(3) 0.0412(12) Uani 1 1 d .
H55 H 1.0946 0.3089 0.1547 0.049 Uiso 1 1 calc R
C56 C 0.9227(4) 0.3388(4) 0.2047(3) 0.0325(10) Uani 1 1 d .
H56 H 0.9347 0.3632 0.2567 0.039 Uiso 1 1 calc R
C61 C 0.7582(3) 0.3713(3) 0.3651(2) 0.0221(8) Uani 1 1 d .
C62 C 0.7692(3) 0.4621(4) 0.3954(2) 0.0287(9) Uani 1 1 d .
H62 H 0.7411 0.5234 0.3657 0.034 Uiso 1 1 calc R
C63 C 0.8212(4) 0.4641(4) 0.4688(3) 0.0381(11) Uani 1 1 d .
H63 H 0.8272 0.5268 0.4892 0.046 Uiso 1 1 calc R
C64 C 0.8641(3) 0.3752(4) 0.5120(3) 0.0380(11) Uani 1 1 d .
H64 H 0.8992 0.3768 0.5621 0.046 Uiso 1 1 calc R
C65 C 0.8557(4) 0.2846(4) 0.4821(3) 0.0378(11) Uani 1 1 d .
H65 H 0.8866 0.2233 0.5113 0.045 Uiso 1 1 calc R
C66 C 0.8023(3) 0.2815(4) 0.4091(2) 0.0298(9) Uani 1 1 d .
H66 H 0.7961 0.2186 0.3894 0.036 Uiso 1 1 calc R
B1 B 0.1195(4) 1.0657(4) 0.7421(3) 0.0270(9) Uani 1 1 d .
C71 C 0.0831(4) 1.1922(3) 0.7520(2) 0.0272(8) Uani 1 1 d .
C72 C 0.0532(4) 1.2410(3) 0.8310(3) 0.0347(10) Uani 1 1 d .
H72 H 0.0533 1.1998 0.8778 0.042 Uiso 1 1 calc R
C73 C 0.0237(4) 1.3459(4) 0.8430(3) 0.0407(11) Uani 1 1 d .
H73 H 0.0026 1.3753 0.8972 0.049 Uiso 1 1 calc R
C74 C 0.0250(4) 1.4076(4) 0.7770(4) 0.0443(13) Uani 1 1 d .
H74 H 0.0049 1.4797 0.7852 0.053 Uiso 1 1 calc R
C75 C 0.0557(4) 1.3640(4) 0.6985(3) 0.0426(12) Uani 1 1 d .
H75 H 0.0585 1.4060 0.6525 0.051 Uiso 1 1 calc R
C76 C 0.0826(4) 1.2580(3) 0.6866(3) 0.0348(10) Uani 1 1 d .
H76 H 0.1012 1.2298 0.6320 0.042 Uiso 1 1 calc R
C81 C -0.0005(4) 1.0286(3) 0.7581(2) 0.0284(9) Uani 1 1 d .
C82 C -0.0950(4) 1.0725(4) 0.8193(3) 0.0366(10) Uani 1 1 d .
H82 H -0.0924 1.1291 0.8516 0.044 Uiso 1 1 calc R
C83 C -0.1914(4) 1.0371(4) 0.8347(3) 0.0420(11) Uani 1 1 d .
H83 H -0.2514 1.0688 0.8777 0.050 Uiso 1 1 calc R
C84 C -0.2021(5) 0.9573(4) 0.7893(3) 0.0486(13) Uani 1 1 d .
H84 H -0.2693 0.9341 0.7992 0.058 Uiso 1 1 calc R
C86 C -0.0144(5) 0.9462(4) 0.7140(3) 0.0446(12) Uani 1 1 d .
H86 H 0.0462 0.9122 0.6720 0.053 Uiso 1 1 calc R
C85 C -0.1120(6) 0.9118(5) 0.7286(4) 0.0575(15) Uani 1 1 d .
H85 H -0.1168 0.8561 0.6962 0.069 Uiso 1 1 calc R
C91 C 0.2095(4) 1.0196(3) 0.8148(2) 0.0260(8) Uani 1 1 d .
C92 C 0.1871(4) 0.9579(3) 0.8780(3) 0.0299(9) Uani 1 1 d .
H92 H 0.1190 0.9358 0.8771 0.036 Uiso 1 1 calc R
C93 C 0.2604(4) 0.9271(4) 0.9425(3) 0.0367(10) Uani 1 1 d .
H93 H 0.2404 0.8863 0.9849 0.044 Uiso 1 1 calc R
C94 C 0.3605(4) 0.9552(3) 0.9449(3) 0.0363(10) Uani 1 1 d .
H94 H 0.4101 0.9345 0.9888 0.044 Uiso 1 1 calc R
C95 C 0.3890(4) 1.0145(3) 0.8824(3) 0.0352(10) Uani 1 1 d .
H95 H 0.4596 1.0331 0.8825 0.042 Uiso 1 1 calc R
C96 C 0.3140(4) 1.0465(3) 0.8197(3) 0.0306(9) Uani 1 1 d .
H96 H 0.3340 1.0884 0.7783 0.037 Uiso 1 1 calc R
C101 C 0.1840(4) 1.0290(3) 0.6483(2) 0.0269(8) Uani 1 1 d .
C102 C 0.1134(4) 1.0472(4) 0.5805(3) 0.0369(10) Uani 1 1 d .
H102 H 0.0293 1.0775 0.5910 0.044 Uiso 1 1 calc R
C103 C 0.1612(5) 1.0227(4) 0.4994(3) 0.0481(13) Uani 1 1 d .
H103 H 0.1101 1.0368 0.4559 0.058 Uiso 1 1 calc R
C104 C 0.2837(5) 0.9778(4) 0.4820(3) 0.0480(13) Uani 1 1 d .
H104 H 0.3172 0.9603 0.4267 0.058 Uiso 1 1 calc R
C105 C 0.3561(5) 0.9588(4) 0.5460(3) 0.0441(12) Uani 1 1 d .
H105 H 0.4401 0.9283 0.5349 0.053 Uiso 1 1 calc R
C106 C 0.3062(4) 0.9844(3) 0.6275(3) 0.0338(9) Uani 1 1 d .
H106 H 0.3581 0.9707 0.6704 0.041 Uiso 1 1 calc R

loop_
_atom_site_aniso_label
_atom_site_aniso_U_11
_atom_site_aniso_U_22
_atom_site_aniso_U_33
_atom_site_aniso_U_23
_atom_site_aniso_U_13
_atom_site_aniso_U_12
Mo1 0.01448(16) 0.01764(18) 0.01248(16) 0.00006(10) -0.00058(10) -0.00596(11)
C1 0.0217(18) 0.030(2) 0.0174(17) 0.0014(15) -0.0024(14) -0.0106(15)
C2 0.0248(18) 0.023(2) 0.0147(17) 0.0052(14) -0.0003(14) -0.0101(15)
C3 0.0265(19) 0.026(2) 0.0197(18) 0.0009(15) 0.0018(15) -0.0125(16)
C4 0.0240(18) 0.028(2) 0.027(2) 0.0033(16) -0.0031(15) -0.0155(16)
C5 0.033(2) 0.028(2) 0.024(2) 0.0071(16) -0.0072(16) -0.0066(17)
C6 0.046(3) 0.026(2) 0.034(2) 0.0031(17) 0.0011(19) -0.0175(19)
C11 0.0222(18) 0.029(2) 0.0147(17) 0.0010(14) 0.0023(13) -0.0102(15)
C12 0.0235(18) 0.028(2) 0.0151(17) -0.0032(14) 0.0036(14) -0.0091(15)
C13 0.0200(17) 0.027(2) 0.0213(18) -0.0011(15) 0.0041(14) -0.0054(15)
C14 0.0142(16) 0.026(2) 0.0223(18) -0.0010(15) 0.0008(13) 0.0002(14)
C15 0.038(2) 0.035(2) 0.024(2) -0.0084(17) 0.0006(17) -0.0159(19)
C16 0.040(2) 0.026(2) 0.034(2) -0.0017(18) 0.0061(19) -0.0011(18)
P1 0.0128(4) 0.0192(5) 0.0151(4) 0.0007(3) -0.0015(3) -0.0061(3)
P2 0.0129(4) 0.0221(5) 0.0145(4) 0.0006(3) -0.0012(3) -0.0061(3)
C21 0.0166(16) 0.0204(19) 0.0235(18) -0.0021(14) -0.0021(14) -0.0052(14)
C22 0.0164(16) 0.021(2) 0.0249(19) 0.0034(14) -0.0009(14) -0.0044(14)
C31 0.0141(16) 0.028(2) 0.0196(18) -0.0006(14) -0.0001(13) -0.0089(14)
C32 0.0237(18) 0.030(2) 0.0237(19) 0.0016(16) -0.0055(15) -0.0117(16)
C33 0.027(2) 0.045(3) 0.026(2) 0.0091(18) -0.0075(16) -0.0177(18)
C34 0.027(2) 0.059(3) 0.0180(19) -0.0038(18) -0.0023(15) -0.023(2)
C35 0.027(2) 0.046(3) 0.032(2) -0.0156(19) -0.0013(17) -0.0168(19)
C36 0.0239(19) 0.033(2) 0.032(2) -0.0063(17) -0.0034(16) -0.0106(16)
C41 0.0143(16) 0.023(2) 0.0204(18) -0.0014(14) -0.0011(13) -0.0076(14)
C42 0.0174(18) 0.036(2) 0.034(2) 0.0133(18) -0.0004(16) -0.0067(16)
C43 0.029(2) 0.036(3) 0.038(2) 0.0176(19) 0.0002(18) -0.0102(18)
C44 0.0233(19) 0.037(2) 0.030(2) 0.0012(17) 0.0046(16) -0.0171(17)
C45 0.0180(18) 0.043(3) 0.027(2) -0.0006(17) -0.0005(15) -0.0109(17)
C46 0.0171(17) 0.033(2) 0.0231(19) 0.0026(16) -0.0084(14) -0.0047(15)
C51 0.0164(16) 0.022(2) 0.0161(17) 0.0010(14) -0.0003(13) -0.0067(14)
C52 0.0208(18) 0.041(3) 0.025(2) -0.0049(17) -0.0001(15) -0.0135(17)
C53 0.030(2) 0.042(3) 0.024(2) -0.0085(18) 0.0037(16) -0.0174(18)
C54 0.0212(19) 0.045(3) 0.029(2) -0.0040(18) 0.0086(16) -0.0148(18)
C55 0.023(2) 0.074(4) 0.034(2) -0.012(2) 0.0059(17) -0.028(2)
C56 0.024(2) 0.050(3) 0.028(2) -0.0079(19) 0.0007(16) -0.0188(19)
C61 0.0130(16) 0.035(2) 0.0171(17) 0.0003(15) 0.0007(13) -0.0059(14)
C62 0.0222(19) 0.042(3) 0.023(2) -0.0039(17) -0.0052(15) -0.0110(17)
C63 0.026(2) 0.064(3) 0.026(2) -0.015(2) -0.0012(17) -0.016(2)
C64 0.0178(19) 0.074(4) 0.0178(19) -0.004(2) -0.0019(15) -0.008(2)
C65 0.022(2) 0.062(3) 0.022(2) 0.011(2) -0.0033(16) -0.0025(19)
C66 0.0207(18) 0.039(3) 0.025(2) 0.0041(17) -0.0054(15) -0.0025(16)
B1 0.034(2) 0.022(2) 0.023(2) 0.0011(17) -0.0026(18) -0.0062(18)
C71 0.030(2) 0.024(2) 0.026(2) 0.0034(16) -0.0080(16) -0.0054(16)
C72 0.040(2) 0.028(2) 0.033(2) 0.0007(18) -0.0107(19) -0.0044(18)
C73 0.037(2) 0.029(3) 0.051(3) -0.012(2) -0.015(2) -0.0012(19)
C74 0.039(3) 0.021(2) 0.074(4) -0.001(2) -0.030(2) -0.0055(19)
C75 0.041(3) 0.032(3) 0.061(3) 0.019(2) -0.025(2) -0.015(2)
C76 0.041(2) 0.029(2) 0.036(2) 0.0078(18) -0.0125(19) -0.0116(19)
C81 0.034(2) 0.025(2) 0.0222(19) 0.0049(15) -0.0061(16) -0.0030(16)
C82 0.033(2) 0.042(3) 0.033(2) -0.0016(19) -0.0049(18) -0.0081(19)
C83 0.035(2) 0.055(3) 0.033(2) 0.004(2) -0.0017(19) -0.011(2)
C84 0.047(3) 0.057(3) 0.048(3) 0.011(2) -0.003(2) -0.027(3)
C86 0.049(3) 0.031(3) 0.053(3) -0.008(2) 0.006(2) -0.016(2)
C85 0.073(4) 0.046(3) 0.064(4) -0.008(3) 0.003(3) -0.036(3)
C91 0.031(2) 0.018(2) 0.026(2) 0.0002(15) -0.0050(16) -0.0038(15)
C92 0.034(2) 0.026(2) 0.027(2) 0.0019(16) -0.0045(17) -0.0053(17)
C93 0.043(2) 0.037(3) 0.027(2) 0.0073(18) -0.0084(19) -0.007(2)
C94 0.048(3) 0.028(2) 0.028(2) -0.0017(17) -0.0150(19) -0.0027(19)
C95 0.037(2) 0.028(2) 0.040(2) -0.0030(18) -0.0162(19) -0.0074(18)
C96 0.034(2) 0.026(2) 0.033(2) 0.0038(17) -0.0083(17) -0.0102(17)
C101 0.040(2) 0.018(2) 0.022(2) -0.0003(15) -0.0039(16) -0.0083(16)
C102 0.045(3) 0.039(3) 0.029(2) 0.0006(18) -0.0062(19) -0.014(2)
C103 0.077(4) 0.050(3) 0.026(2) 0.000(2) -0.010(2) -0.031(3)
C104 0.078(4) 0.040(3) 0.027(2) -0.006(2) 0.010(2) -0.023(3)
C105 0.052(3) 0.028(3) 0.043(3) 0.001(2) 0.013(2) -0.005(2)
C106 0.041(2) 0.026(2) 0.032(2) 0.0037(17) -0.0005(18) -0.0072(18)

loop_
_atom_type_symbol
_atom_type_description
_atom_type_scat_dispersion_real
_atom_type_scat_dispersion_imag
_atom_type_scat_source
C C 0.0033 0.0016 'International Tables Vol C Tables 4.2.6.8 and 6.1.1.4'
H H 0.0000 0.0000 'International Tables Vol C Tables 4.2.6.8 and 6.1.1.4'
B B 0.0013 0.0007 'International Tables Vol C Tables 4.2.6.8 and 6.1.1.4'
P P 0.1023 0.0942 'International Tables Vol C Tables 4.2.6.8 and 6.1.1.4'
Mo Mo -1.6832 0.6857 'International Tables Vol C Tables 4.2.6.8 and 6.1.1.4'

loop_
_geom_angle_atom_site_label_1
_geom_angle_atom_site_label_2
_geom_angle_atom_site_label_3
_geom_angle
C1 Mo1 C14 110.75(13)
C1 Mo1 C11 165.80(14)
C14 Mo1 C11 73.97(13)
C1 Mo1 C4 74.12(14)
C14 Mo1 C4 133.48(15)
C11 Mo1 C4 112.93(14)
C1 Mo1 C12 158.37(14)
C14 Mo1 C12 63.53(13)
C11 Mo1 C12 35.82(14)
C4 Mo1 C12 94.67(14)
C1 Mo1 C2 35.86(14)
C14 Mo1 C2 92.78(13)
C11 Mo1 C2 158.08(14)
C4 Mo1 C2 63.72(13)
C12 Mo1 C2 122.60(13)
C1 Mo1 C13 128.68(14)
C14 Mo1 C13 35.74(13)
C11 Mo1 C13 63.09(13)
C4 Mo1 C13 103.71(14)
C12 Mo1 C13 35.03(13)
C2 Mo1 C13 95.92(13)
C1 Mo1 C3 63.14(13)
C14 Mo1 C3 102.93(14)
C11 Mo1 C3 129.92(13)
C4 Mo1 C3 35.77(13)
C12 Mo1 C3 96.88(13)
C2 Mo1 C3 35.13(13)
C13 Mo1 C3 85.22(13)
C1 Mo1 P2 88.72(10)
C14 Mo1 P2 146.51(11)
C11 Mo1 P2 81.27(10)
C4 Mo1 P2 76.98(10)
C12 Mo1 P2 107.04(10)
C2 Mo1 P2 117.01(9)
C13 Mo1 P2 141.87(10)
C3 Mo1 P2 110.26(10)
C1 Mo1 P1 82.36(10)
C14 Mo1 P1 78.28(10)
C11 Mo1 P1 85.66(10)
C4 Mo1 P1 145.54(11)
C12 Mo1 P1 114.92(10)
C2 Mo1 P1 109.10(9)
C13 Mo1 P1 110.65(10)
C3 Mo1 P1 143.81(9)
P2 Mo1 P1 77.68(3)
C2 C1 Mo1 74.8(2)
C1 C2 C3 117.4(3)
C1 C2 C5 121.7(3)
C3 C2 C5 120.9(4)
C1 C2 Mo1 69.3(2)
C3 C2 Mo1 73.4(2)
C5 C2 Mo1 128.7(3)
C2 C3 C4 117.9(4)
C2 C3 C6 122.5(4)
C4 C3 C6 119.4(3)
C2 C3 Mo1 71.4(2)
C4 C3 Mo1 69.0(2)
C6 C3 Mo1 135.6(3)
C3 C4 Mo1 75.2(2)
C12 C11 Mo1 74.2(2)
C13 C12 C11 117.9(3)
C13 C12 C15 120.5(4)
C11 C12 C15 121.6(3)
C13 C12 Mo1 73.4(2)
C11 C12 Mo1 69.9(2)
C15 C12 Mo1 127.8(3)
C12 C13 C14 117.7(4)
C12 C13 C16 121.9(4)
C14 C13 C16 120.3(4)
C12 C13 Mo1 71.6(2)
C14 C13 Mo1 68.9(2)
C16 C13 Mo1 135.1(3)
C13 C14 Mo1 75.4(2)
C31 P1 C21 102.34(16)
C31 P1 C41 101.90(16)
C21 P1 C41 101.99(17)
C31 P1 Mo1 117.98(13)
C21 P1 Mo1 110.43(12)
C41 P1 Mo1 119.76(12)
C22 P2 C51 101.41(17)
C22 P2 C61 101.90(18)
C51 P2 C61 102.76(15)
C22 P2 Mo1 110.72(11)
C51 P2 Mo1 120.43(12)
C61 P2 Mo1 117.05(12)
C22 C21 P1 111.1(2)
C21 C22 P2 111.8(3)
C36 C31 C32 118.4(3)
C36 C31 P1 120.3(3)
C32 C31 P1 121.3(3)
C33 C32 C31 120.4(4)
C34 C33 C32 120.4(4)
C35 C34 C33 119.8(4)
C34 C35 C36 120.0(4)
C35 C36 C31 120.9(4)
C42 C41 C46 117.7(3)
C42 C41 P1 122.0(3)
C46 C41 P1 120.2(3)
C41 C42 C43 120.9(3)
C44 C43 C42 119.9(4)
C43 C44 C45 120.1(4)
C46 C45 C44 120.1(4)
C45 C46 C41 121.2(4)
C56 C51 C52 118.0(3)
C56 C51 P2 122.0(3)
C52 C51 P2 120.0(3)
C53 C52 C51 121.2(4)
C52 C53 C54 120.3(4)
C55 C54 C53 119.3(4)
C54 C55 C56 120.7(4)
C51 C56 C55 120.5(4)
C62 C61 C66 118.7(4)
C62 C61 P2 120.8(3)
C66 C61 P2 120.5(3)
C61 C62 C63 120.7(4)
C64 C63 C62 120.3(5)
C65 C64 C63 119.6(4)
C64 C65 C66 120.9(4)
C61 C66 C65 119.8(4)
C91 B1 C101 112.9(3)
C91 B1 C71 105.2(3)
C101 B1 C71 109.0(3)
C91 B1 C81 109.0(3)
C101 B1 C81 109.7(3)
C71 B1 C81 111.0(3)
C76 C71 C72 114.9(4)
C76 C71 B1 124.7(4)
C72 C71 B1 120.4(4)
C73 C72 C71 123.0(4)
C74 C73 C72 120.2(5)
C73 C74 C75 119.5(4)
C74 C75 C76 120.0(5)
C71 C76 C75 122.5(4)
C86 C81 C82 113.4(4)
C86 C81 B1 122.6(4)
C82 C81 B1 124.0(4)
C83 C82 C81 123.2(5)
C84 C83 C82 121.4(5)
C83 C84 C85 117.6(5)
C85 C86 C81 123.4(5)
C84 C85 C86 121.0(5)
C92 C91 C96 114.7(4)
C92 C91 B1 124.4(4)
C96 C91 B1 120.8(4)
C91 C92 C93 122.9(4)
C94 C93 C92 120.3(4)
C93 C94 C95 119.3(4)
C96 C95 C94 119.8(4)
C95 C96 C91 122.9(4)
C106 C101 C102 114.6(4)
C106 C101 B1 125.7(4)
C102 C101 B1 119.6(4)
C103 C102 C101 123.2(5)
C104 C103 C102 119.8(5)
C105 C104 C103 119.0(4)
C104 C105 C106 120.3(5)
C101 C106 C105 123.0(4)

loop_
_geom_bond_atom_site_label_1
_geom_bond_atom_site_label_2
_geom_bond_distance
Mo1 C1 2.272(4)
Mo1 C14 2.282(3)
Mo1 C11 2.288(4)
Mo1 C4 2.289(4)
Mo1 C12 2.344(4)
Mo1 C2 2.344(3)
Mo1 C13 2.367(4)
Mo1 C3 2.371(4)
Mo1 P2 2.5395(10)
Mo1 P1 2.5556(10)
C1 C2 1.423(5)
C2 C3 1.423(5)
C2 C5 1.511(5)
C3 C4 1.433(5)
C3 C6 1.500(6)
C11 C12 1.425(6)
C12 C13 1.418(5)
C12 C15 1.518(5)
C13 C14 1.429(5)
C13 C16 1.506(6)
P1 C31 1.835(4)
P1 C21 1.841(4)
P1 C41 1.841(4)
P2 C22 1.836(4)
P2 C51 1.840(4)
P2 C61 1.843(4)
C21 C22 1.529(5)
C31 C36 1.395(6)
C31 C32 1.401(5)
C32 C33 1.392(5)
C33 C34 1.387(6)
C34 C35 1.383(7)
C35 C36 1.394(6)
C41 C42 1.394(5)
C41 C46 1.405(5)
C42 C43 1.399(6)
C43 C44 1.377(6)
C44 C45 1.383(6)
C45 C46 1.381(6)
C51 C56 1.390(5)
C51 C52 1.403(5)
C52 C53 1.377(6)
C53 C54 1.388(6)
C54 C55 1.378(6)
C55 C56 1.395(6)
C61 C62 1.392(6)
C61 C66 1.400(6)
C62 C63 1.395(5)
C63 C64 1.381(7)
C64 C65 1.375(7)
C65 C66 1.401(6)
B1 C91 1.650(6)
B1 C101 1.650(6)
B1 C71 1.657(6)
B1 C81 1.659(6)
C71 C76 1.397(6)
C71 C72 1.415(6)
C72 C73 1.381(6)
C73 C74 1.371(8)
C74 C75 1.382(8)
C75 C76 1.398(7)
C81 C86 1.404(6)
C81 C82 1.410(6)
C82 C83 1.383(7)
C83 C84 1.370(8)
C84 C85 1.379(8)
C86 C85 1.387(7)
C91 C92 1.395(6)
C91 C96 1.411(6)
C92 C93 1.400(6)
C93 C94 1.364(7)
C94 C95 1.390(7)
C95 C96 1.389(6)
C101 C106 1.392(6)
C101 C102 1.416(6)
C102 C103 1.389(7)
C103 C104 1.388(8)
C104 C105 1.379(8)
C105 C106 1.402(6)
